data_4037331
loop_
_publ_author_name
'Clarke, James'
'Bonney, Karl J.'
'Yaqoob, Muhammad'
'Solanki, Savade'
'Rzepa, Henry S.'
'White, Andrew J. P.'
'Millan, David S.'
'Braddock, D. Christopher'

_publ_section_title
;
 Epimeric Face-Selective Oxidations and Diastereodivergent Transannular
 Oxonium Ion Formation Fragmentations: Computational Modeling and Total
 Syntheses of 12-Epoxyobtusallene IV, 12-Epoxyobtusallene II, Obtusallene
 X, Marilzabicycloallene C, and Marilzabicycloallene D.
;
_journal_issue 20
_journal_name_full 'The Journal of organic chemistry'
_journal_page_first 9539
_journal_page_last 9552
_journal_paper_doi 10.1021/acs.joc.6b02008
_journal_volume 81
_journal_year 2016
_chemical_absolute_configuration ad
_chemical_formula_moiety 'C13 H17 Br Cl N O2'
_chemical_formula_sum 'C13 H17 Br Cl N O2'
_chemical_formula_weight 334.64
_space_group_IT_number 19
_space_group_name_Hall 'P 2ac 2ab'
_space_group_name_H-M_alt 'P 21 21 21'
_symmetry_cell_setting orthorhombic
_symmetry_space_group_name_H-M 'P 21 21 21'
_atom_sites_solution_hydrogens geom
_atom_sites_solution_primary direct
_atom_sites_solution_secondary difmap
_audit_creation_method SHELXL-97
_cell_angle_alpha 90.00
_cell_angle_beta 90.00
_cell_angle_gamma 90.00
_cell_formula_units_Z 8
_cell_length_a 9.90540(9)
_cell_length_b 16.30560(13)
_cell_length_c 17.66934(16)
_cell_measurement_reflns_used 13357
_cell_measurement_temperature 173(2)
_cell_measurement_theta_max 72.2095
_cell_measurement_theta_min 2.4986
_cell_volume 2853.84(4)
_computing_cell_refinement 'CrysAlis RED, Oxford Diffraction Ltd'
_computing_data_collection 'CrysAlis CCD, Oxford Diffraction Ltd'
_computing_data_reduction 'CrysAlis RED, Oxford Diffraction Ltd'
_computing_molecular_graphics 'Bruker SHELXTL'
_computing_publication_material 'Bruker SHELXTL'
_computing_structure_refinement 'SHELXL-97 (Sheldrick, 1997)'
_computing_structure_solution 'SHELXS-97 (Sheldrick, 1990)'
_diffrn_ambient_temperature 173(2)
_diffrn_detector_area_resol_mean 8.2556
_diffrn_measured_fraction_theta_full 0.998
_diffrn_measured_fraction_theta_max 0.998
_diffrn_measurement_device_type 'OD Xcalibur PX Ultra'
_diffrn_measurement_method 'omega scans'
_diffrn_radiation_monochromator graphite
_diffrn_radiation_source 'Enhance Ultra (Cu) X-ray Source'
_diffrn_radiation_type CuK\a
_diffrn_radiation_wavelength 1.54184
_diffrn_reflns_av_R_equivalents 0.0374
_diffrn_reflns_av_sigmaI/netI 0.0297
_diffrn_reflns_limit_h_max 12
_diffrn_reflns_limit_h_min -11
_diffrn_reflns_limit_k_max 20
_diffrn_reflns_limit_k_min -17
_diffrn_reflns_limit_l_max 19
_diffrn_reflns_limit_l_min -21
_diffrn_reflns_number 23427
_diffrn_reflns_theta_full 72.36
_diffrn_reflns_theta_max 72.36
_diffrn_reflns_theta_min 3.69
_diffrn_standards_number 0
_exptl_absorpt_coefficient_mu 5.607
_exptl_absorpt_correction_T_max 0.626
_exptl_absorpt_correction_T_min 0.345
_exptl_absorpt_correction_type analytical
_exptl_absorpt_process_details
; 
CrysAlisPro, Oxford Diffraction Ltd., 
Version 1.171.34.44 (release 25-10-2010 CrysAlis171 .NET) 
(compiled Oct 25 2010,18:11:34) 
Analytical numeric absorption correction using a multifaceted crystal 
model based on expressions derived by R.C. Clark & J.S. Reid. 
(Clark, R. C. & Reid, J. S. (1995). Acta Cryst. A51, 887-897) 
;
_exptl_crystal_colour Colourless
_exptl_crystal_density_diffrn 1.558
_exptl_crystal_density_method 'not measured'
_exptl_crystal_description tablets
_exptl_crystal_F_000 1360
_exptl_crystal_size_max 0.29
_exptl_crystal_size_mid 0.19
_exptl_crystal_size_min 0.12
_refine_diff_density_max 0.503
_refine_diff_density_min -0.497
_refine_diff_density_rms 0.049
_refine_ls_abs_structure_details 'Flack H D (1983), Acta Cryst. A39, 876-881, 2425 Friedel pairs'
_refine_ls_abs_structure_Flack -0.038(15)
_refine_ls_extinction_method none
_refine_ls_goodness_of_fit_ref 1.036
_refine_ls_hydrogen_treatment constr
_refine_ls_matrix_type full
_refine_ls_number_parameters 325
_refine_ls_number_reflns 5605
_refine_ls_number_restraints 0
_refine_ls_restrained_S_all 1.036
_refine_ls_R_factor_all 0.0363
_refine_ls_R_factor_gt 0.0310
_refine_ls_shift/su_max 0.001
_refine_ls_shift/su_mean 0.000
_refine_ls_structure_factor_coef Fsqd
_refine_ls_weighting_details 'calc w=1/[\s^2^(Fo^2^)+(0.0309P)^2^+1.3409P] where P=(Fo^2^+2Fc^2^)/3'
_refine_ls_weighting_scheme calc
_refine_ls_wR_factor_gt 0.0713
_refine_ls_wR_factor_ref 0.0746
_reflns_number_gt 5086
_reflns_number_total 5605
_reflns_threshold_expression >2sigma(I)
_cod_data_source_file jo6b02008_si_002.cif
_cod_data_source_block 10
_cod_depositor_comments
;
The following automatic conversions were performed:

data item '_symmetry_cell_setting' value 'Orthorhombic' was changed
to 'orthorhombic' in accordance with the
/home/saulius/struct/COD-crude-data/automatic-downloads/DataCite-retrospective/ACS/depositions/lib/dictionaries/cif_core.dic
dictionary named 'cif_core.dic' version 2.4.2 last updated on
2011-04-26.

Automatic conversion script
Id: cif_fix_values 6909 2019-04-08 15:41:33Z antanas 
;
_cod_original_sg_symbol_H-M P2(1)2(1)2(1)
_cod_database_code 4037331

loop_
_symmetry_equiv_pos_as_xyz
'x, y, z'
'-x+1/2, -y, z+1/2'
'-x, y+1/2, -z+1/2'
'x+1/2, -y+1/2, -z'

loop_
_atom_site_label
_atom_site_type_symbol
_atom_site_fract_x
_atom_site_fract_y
_atom_site_fract_z
_atom_site_U_iso_or_equiv
_atom_site_adp_type
_atom_site_occupancy
_atom_site_symmetry_multiplicity
_atom_site_calc_flag
_atom_site_refinement_flags
O1A O 0.3997(2) 0.42119(13) 0.20650(11) 0.0396(4) Uani 1 1 d .
O2A O 0.1644(2) 0.28510(12) 0.30429(11) 0.0388(4) Uani 1 1 d .
N2A N 0.2848(3) 0.59428(19) 0.28180(17) 0.0542(7) Uani 1 1 d .
C3A C 0.2886(3) 0.5253(2) 0.27255(17) 0.0410(7) Uani 1 1 d .
C4A C 0.2932(3) 0.43582(18) 0.25872(17) 0.0364(6) Uani 1 1 d .
H4AA H 0.3136 0.4070 0.3073 0.044 Uiso 1 1 calc R
C5A C 0.1574(3) 0.40571(19) 0.22829(16) 0.0387(6) Uani 1 1 d .
H5AA H 0.0835 0.4276 0.2602 0.046 Uiso 1 1 calc R
H5AB H 0.1442 0.4264 0.1761 0.046 Uiso 1 1 calc R
C6A C 0.1517(3) 0.31328(19) 0.22812(16) 0.0367(6) Uani 1 1 d .
H6AA H 0.2316 0.2928 0.1991 0.044 Uiso 1 1 calc R
C7A C 0.0278(3) 0.2693(2) 0.19848(18) 0.0423(7) Uani 1 1 d .
H7AA H 0.0250 0.2695 0.1419 0.051 Uiso 1 1 calc R
Cl1A Cl -0.12361(8) 0.31269(6) 0.23846(6) 0.0588(2) Uani 1 1 d .
C8A C 0.0537(4) 0.1843(2) 0.22914(19) 0.0484(8) Uani 1 1 d .
H8AA H 0.1154 0.1533 0.1956 0.058 Uiso 1 1 calc R
H8AB H -0.0317 0.1534 0.2347 0.058 Uiso 1 1 calc R
C9A C 0.1195(3) 0.2006(2) 0.30693(18) 0.0456(7) Uani 1 1 d .
H9AA H 0.0479 0.1960 0.3466 0.055 Uiso 1 1 calc R
C10A C 0.2383(4) 0.1478(2) 0.3307(2) 0.0522(8) Uani 1 1 d .
H10A H 0.2578 0.1600 0.3851 0.063 Uiso 1 1 calc R
Br1A Br 0.17912(6) 0.03212(2) 0.32436(2) 0.06688(13) Uani 1 1 d .
C11A C 0.3703(4) 0.1558(2) 0.2872(2) 0.0509(8) Uani 1 1 d .
H11A H 0.4349 0.1144 0.3064 0.061 Uiso 1 1 calc R
H11B H 0.3533 0.1437 0.2331 0.061 Uiso 1 1 calc R
C12A C 0.4332(3) 0.2395(2) 0.2937(2) 0.0474(7) Uani 1 1 d .
H12A H 0.4473 0.2614 0.3429 0.057 Uiso 1 1 calc R
C13A C 0.4702(3) 0.2843(2) 0.23453(19) 0.0422(7) Uani 1 1 d .
H13A H 0.4685 0.2577 0.1867 0.051 Uiso 1 1 calc R
C14A C 0.5140(3) 0.3718(2) 0.23471(19) 0.0433(7) Uani 1 1 d .
H14A H 0.5874 0.3766 0.1961 0.052 Uiso 1 1 calc R
C15A C 0.5708(3) 0.4050(3) 0.3078(2) 0.0537(8) Uani 1 1 d .
H15A H 0.6463 0.3705 0.3243 0.081 Uiso 1 1 calc R
H15B H 0.5003 0.4047 0.3467 0.081 Uiso 1 1 calc R
H15C H 0.6027 0.4612 0.3000 0.081 Uiso 1 1 calc R
O1B O 0.4058(2) 0.65110(13) 0.52508(11) 0.0384(4) Uani 1 1 d .
O2B O 0.2301(2) 0.46882(13) 0.44674(11) 0.0375(4) Uani 1 1 d .
N2B N 0.6694(3) 0.62805(18) 0.40846(16) 0.0514(6) Uani 1 1 d .
C3B C 0.5678(3) 0.61258(19) 0.43460(17) 0.0389(7) Uani 1 1 d .
C4B C 0.4353(3) 0.59078(18) 0.46874(16) 0.0353(6) Uani 1 1 d .
H4BA H 0.3641 0.5925 0.4287 0.042 Uiso 1 1 calc R
C5B C 0.4405(3) 0.50469(18) 0.50285(18) 0.0394(7) Uani 1 1 d .
H5BA H 0.4863 0.4668 0.4674 0.047 Uiso 1 1 calc R
H5BB H 0.4924 0.5057 0.5507 0.047 Uiso 1 1 calc R
C6B C 0.2987(3) 0.47517(18) 0.51782(15) 0.0368(6) Uani 1 1 d .
H6BA H 0.2517 0.5181 0.5485 0.044 Uiso 1 1 calc R
C7B C 0.2718(4) 0.3931(2) 0.55463(19) 0.0478(8) Uani 1 1 d .
H7BA H 0.2871 0.3958 0.6105 0.057 Uiso 1 1 calc R
Cl1B Cl 0.37206(11) 0.31307(5) 0.51238(6) 0.0646(3) Uani 1 1 d .
C8B C 0.1231(4) 0.3822(2) 0.5368(2) 0.0523(8) Uani 1 1 d .
H8BA H 0.0660 0.4106 0.5746 0.063 Uiso 1 1 calc R
H8BB H 0.0982 0.3235 0.5354 0.063 Uiso 1 1 calc R
C9B C 0.1087(3) 0.42185(18) 0.45786(17) 0.0407(6) Uani 1 1 d .
H9BA H 0.1058 0.3772 0.4191 0.049 Uiso 1 1 calc R
C10B C -0.0116(3) 0.4792(2) 0.44479(19) 0.0448(7) Uani 1 1 d .
H10B H -0.0108 0.4949 0.3901 0.054 Uiso 1 1 calc R
Br1B Br -0.17553(4) 0.41228(2) 0.46191(2) 0.05607(10) Uani 1 1 d .
C11B C -0.0222(3) 0.5579(2) 0.4902(2) 0.0469(7) Uani 1 1 d .
H11C H -0.1108 0.5838 0.4802 0.056 Uiso 1 1 calc R
H11D H -0.0179 0.5446 0.5449 0.056 Uiso 1 1 calc R
C12B C 0.0885(3) 0.61781(18) 0.47125(19) 0.0421(7) Uani 1 1 d .
H12B H 0.1041 0.6306 0.4195 0.051 Uiso 1 1 calc R
C13B C 0.1647(3) 0.65337(17) 0.52276(16) 0.0388(6) Uani 1 1 d .
H13B H 0.1381 0.6462 0.5740 0.047 Uiso 1 1 calc R
C14B C 0.2880(3) 0.70366(18) 0.50948(17) 0.0385(7) Uani 1 1 d .
H14B H 0.2881 0.7469 0.5496 0.046 Uiso 1 1 calc R
C15B C 0.2991(3) 0.74857(19) 0.43490(17) 0.0427(7) Uani 1 1 d .
H15D H 0.3844 0.7790 0.4333 0.064 Uiso 1 1 calc R
H15E H 0.2235 0.7869 0.4298 0.064 Uiso 1 1 calc R
H15F H 0.2967 0.7089 0.3932 0.064 Uiso 1 1 calc R

loop_
_atom_site_aniso_label
_atom_site_aniso_U_11
_atom_site_aniso_U_22
_atom_site_aniso_U_33
_atom_site_aniso_U_23
_atom_site_aniso_U_13
_atom_site_aniso_U_12
O1A 0.0378(11) 0.0473(11) 0.0338(10) -0.0015(9) 0.0046(8) -0.0002(9)
O2A 0.0405(11) 0.0433(10) 0.0327(9) -0.0023(8) 0.0023(9) -0.0025(9)
N2A 0.0560(18) 0.0452(17) 0.0613(18) -0.0070(14) -0.0022(13) 0.0009(13)
C3A 0.0378(17) 0.0466(18) 0.0387(15) -0.0029(13) -0.0018(12) -0.0005(13)
C4A 0.0345(15) 0.0405(15) 0.0342(14) -0.0051(11) 0.0008(11) -0.0001(11)
C5A 0.0365(16) 0.0419(15) 0.0376(14) -0.0027(12) -0.0033(12) 0.0008(13)
C6A 0.0314(16) 0.0452(15) 0.0335(14) -0.0042(12) 0.0019(11) -0.0031(12)
C7A 0.0326(15) 0.0572(19) 0.0370(15) -0.0093(14) 0.0020(12) -0.0038(14)
Cl1A 0.0317(4) 0.0742(6) 0.0706(6) -0.0157(5) 0.0048(4) -0.0012(4)
C8A 0.0464(19) 0.0548(19) 0.0440(17) -0.0086(15) 0.0036(14) -0.0100(16)
C9A 0.0458(17) 0.0493(17) 0.0416(17) -0.0030(14) 0.0091(14) -0.0052(15)
C10A 0.071(2) 0.0424(17) 0.0432(18) 0.0030(14) 0.0036(16) -0.0026(17)
Br1A 0.0848(3) 0.04680(19) 0.0691(2) 0.00495(17) 0.0199(2) -0.0073(2)
C11A 0.0494(19) 0.0529(18) 0.0504(19) 0.0047(15) -0.0024(15) 0.0056(16)
C12A 0.0384(17) 0.0563(19) 0.0473(18) 0.0009(16) -0.0062(14) 0.0062(15)
C13A 0.0308(15) 0.0534(18) 0.0425(17) -0.0091(14) 0.0007(13) 0.0040(13)
C14A 0.0306(15) 0.0537(18) 0.0456(17) -0.0085(14) 0.0014(13) 0.0013(13)
C15A 0.0353(15) 0.071(2) 0.0552(19) -0.0170(18) -0.0026(14) -0.0036(17)
O1B 0.0392(11) 0.0415(10) 0.0345(10) -0.0086(8) -0.0057(8) 0.0078(9)
O2B 0.0429(11) 0.0389(10) 0.0306(10) 0.0007(8) -0.0022(8) -0.0007(9)
N2B 0.0446(16) 0.0567(16) 0.0530(15) -0.0037(13) -0.0008(15) -0.0038(14)
C3B 0.0388(17) 0.0396(15) 0.0382(15) -0.0052(12) -0.0074(13) 0.0012(13)
C4B 0.0347(13) 0.0382(14) 0.0328(13) -0.0068(12) -0.0048(11) -0.0009(12)
C5B 0.0400(16) 0.0389(15) 0.0395(16) -0.0010(12) -0.0032(13) 0.0062(13)
C6B 0.0453(18) 0.0341(13) 0.0311(13) -0.0008(11) -0.0054(12) 0.0036(12)
C7B 0.059(2) 0.0434(17) 0.0405(17) 0.0041(13) -0.0028(14) 0.0047(15)
Cl1B 0.0832(7) 0.0384(4) 0.0722(6) -0.0013(4) -0.0097(5) 0.0152(4)
C8B 0.062(2) 0.0503(18) 0.0443(17) 0.0099(15) 0.0025(16) -0.0086(16)
C9B 0.0475(16) 0.0362(14) 0.0383(14) -0.0014(13) 0.0003(14) -0.0072(13)
C10B 0.0412(17) 0.0441(16) 0.0490(18) 0.0011(14) 0.0011(14) -0.0079(14)
Br1B 0.04810(18) 0.0549(2) 0.0652(2) 0.00164(17) -0.00381(18) -0.01468(17)
C11B 0.0413(17) 0.0444(17) 0.0551(19) -0.0026(14) -0.0004(14) 0.0024(14)
C12B 0.0391(16) 0.0377(15) 0.0496(18) 0.0052(13) -0.0023(14) 0.0067(12)
C13B 0.0408(15) 0.0356(13) 0.0402(15) -0.0023(11) 0.0040(13) 0.0064(13)
C14B 0.0409(17) 0.0331(14) 0.0415(15) -0.0040(12) -0.0043(12) 0.0054(12)
C15B 0.0461(19) 0.0383(15) 0.0438(16) -0.0003(12) -0.0022(13) -0.0021(13)

loop_
_atom_type_symbol
_atom_type_description
_atom_type_scat_dispersion_real
_atom_type_scat_dispersion_imag
_atom_type_scat_source
C C 0.0181 0.0091 'International Tables Vol C Tables 4.2.6.8 and 6.1.1.4'
H H 0.0000 0.0000 'International Tables Vol C Tables 4.2.6.8 and 6.1.1.4'
N N 0.0311 0.0180 'International Tables Vol C Tables 4.2.6.8 and 6.1.1.4'
O O 0.0492 0.0322 'International Tables Vol C Tables 4.2.6.8 and 6.1.1.4'
Cl Cl 0.3639 0.7018 'International Tables Vol C Tables 4.2.6.8 and 6.1.1.4'
Br Br -0.6763 1.2805 'International Tables Vol C Tables 4.2.6.8 and 6.1.1.4'

loop_
_geom_angle_atom_site_label_1
_geom_angle_atom_site_label_2
_geom_angle_atom_site_label_3
_geom_angle
C4A O1A C14A 116.2(2)
C6A O2A C9A 108.0(2)
N2A C3A C4A 178.8(3)
O1A C4A C3A 107.2(2)
O1A C4A C5A 111.8(2)
C3A C4A C5A 110.3(2)
C6A C5A C4A 110.7(2)
O2A C6A C5A 108.4(2)
O2A C6A C7A 104.2(2)
C5A C6A C7A 120.3(3)
C8A C7A C6A 100.0(3)
C8A C7A Cl1A 111.1(2)
C6A C7A Cl1A 110.7(2)
C7A C8A C9A 103.5(3)
O2A C9A C10A 108.1(3)
O2A C9A C8A 105.4(3)
C10A C9A C8A 118.4(3)
C9A C10A C11A 118.5(3)
C9A C10A Br1A 107.2(2)
C11A C10A Br1A 107.9(2)
C12A C11A C10A 113.3(3)
C13A C12A C11A 123.6(3)
C12A C13A C14A 127.3(3)
O1A C14A C13A 107.3(2)
O1A C14A C15A 112.3(3)
C13A C14A C15A 116.9(3)
C4B O1B C14B 115.6(2)
C6B O2B C9B 108.4(2)
N2B C3B C4B 179.0(3)
O1B C4B C3B 107.4(2)
O1B C4B C5B 111.3(2)
C3B C4B C5B 110.5(2)
C6B C5B C4B 109.3(2)
O2B C6B C5B 108.1(2)
O2B C6B C7B 103.3(2)
C5B C6B C7B 121.5(3)
C6B C7B C8B 100.7(3)
C6B C7B Cl1B 111.4(2)
C8B C7B Cl1B 111.4(2)
C7B C8B C9B 103.2(3)
O2B C9B C10B 107.7(2)
O2B C9B C8B 105.6(2)
C10B C9B C8B 117.6(3)
C11B C10B C9B 119.3(3)
C11B C10B Br1B 109.2(2)
C9B C10B Br1B 106.2(2)
C12B C11B C10B 112.3(3)
C13B C12B C11B 123.3(3)
C12B C13B C14B 127.1(3)
O1B C14B C13B 107.4(2)
O1B C14B C15B 112.8(2)
C13B C14B C15B 117.6(2)

loop_
_geom_bond_atom_site_label_1
_geom_bond_atom_site_label_2
_geom_bond_distance
O1A C4A 1.422(3)
O1A C14A 1.476(4)
O2A C6A 1.428(3)
O2A C9A 1.448(4)
N2A C3A 1.137(4)
C3A C4A 1.480(4)
C4A C5A 1.530(4)
C5A C6A 1.508(4)
C6A C7A 1.514(4)
C7A C8A 1.509(5)
C7A Cl1A 1.803(3)
C8A C9A 1.544(5)
C9A C10A 1.518(5)
C10A C11A 1.522(5)
C10A Br1A 1.978(3)
C11A C12A 1.504(5)
C12A C13A 1.328(5)
C13A C14A 1.491(5)
C14A C15A 1.509(5)
O1B C4B 1.430(3)
O1B C14B 1.473(3)
O2B C6B 1.432(3)
O2B C9B 1.439(4)
N2B C3B 1.136(4)
C3B C4B 1.488(4)
C4B C5B 1.529(4)
C5B C6B 1.508(4)
C6B C7B 1.512(4)
C7B C8B 1.516(5)
C7B Cl1B 1.802(3)
C8B C9B 1.544(5)
C9B C10B 1.533(5)
C10B C11B 1.517(5)
C10B Br1B 1.979(3)
C11B C12B 1.507(5)
C12B C13B 1.317(4)
C13B C14B 1.490(4)
C14B C15B 1.512(4)
